data_2200390
loop_
_publ_author_name
'Light, Mark E.'
'Camiolo, Salvatore'
'Gale, Philip A.'
'Hursthouse, Michael B.'

_publ_section_title
;
 Anion--anion one-dimensional chain formation within cationic channels
 in tetrabutylammonium dihydrogenphosphate dichloromethane solvate
;
_journal_issue 8
_journal_name_full 'Acta Crystallographica Section E'
_journal_page_first o727
_journal_page_last o729
_journal_paper_doi 10.1107/S1600536801011746
_journal_volume 57
_journal_year 2001
_chemical_formula_sum 'C17.33 H40.67 Cl2.67 N O4 P'
_chemical_formula_weight 452.68
_chemical_name_systematic
;
 Tetrabutylammonium dihydrogenphosphate dichloromethane solvate
;
_space_group_IT_number 2
_symmetry_cell_setting triclinic
_symmetry_space_group_name_Hall '-P 1'
_symmetry_space_group_name_H-M 'P -1'
_audit_creation_method SHELXL-97
_cell_angle_alpha 77.520(3)
_cell_angle_beta 77.237(3)
_cell_angle_gamma 83.124(3)
_cell_formula_units_Z 12
_cell_length_a 16.1733(3)
_cell_length_b 17.8443(3)
_cell_length_c 26.7000(5)
_cell_measurement_reflns_used 58198
_cell_measurement_temperature 120(2)
_cell_measurement_theta_max 24.11
_cell_measurement_theta_min 2.92
_cell_volume 7316.7(3)
_computing_cell_refinement 'SCALEPACK (Otwinoski & Minor, 1997), COLLECT'
_computing_data_collection 'COLLECT (Hooft, 1998)'
_computing_data_reduction 'DENZO (Otwinoski & Minor, 1997), COLLECT, MAXUS (Mackay et al., 1998)'
_computing_molecular_graphics 'CAMERON (Watkin et al., 1993)'
_computing_publication_material 'WinGX (Farrugia, 1998)'
_computing_structure_refinement 'SHELXL 97 (Sheldrick, 1997)'
_computing_structure_solution 'SHELXS 97 (Sheldrick, 1990)'
_diffrn_ambient_temperature 120(2)
_diffrn_detector_area_resol_mean '9.091 pixels mm^1^'
_diffrn_measured_fraction_theta_full .957
_diffrn_measured_fraction_theta_max .957
_diffrn_measurement_device_type 'Nonius Kappa CCD Area-detector'
_diffrn_measurement_method '\f and \w scans to fill the Ewald sphere'
_diffrn_radiation_monochromator graphite
_diffrn_radiation_source 'Nonius FR591 Rotating anode'
_diffrn_radiation_type MoK\a
_diffrn_radiation_wavelength .71073
_diffrn_reflns_av_R_equivalents .0995
_diffrn_reflns_av_sigmaI/netI .1350
_diffrn_reflns_limit_h_max 18
_diffrn_reflns_limit_h_min -18
_diffrn_reflns_limit_k_max 20
_diffrn_reflns_limit_k_min -20
_diffrn_reflns_limit_l_max 30
_diffrn_reflns_limit_l_min -30
_diffrn_reflns_number 58198
_diffrn_reflns_theta_full 24.11
_diffrn_reflns_theta_max 24.11
_diffrn_reflns_theta_min 2.92
_exptl_absorpt_coefficient_mu .425
_exptl_absorpt_correction_T_max .9587
_exptl_absorpt_correction_T_min .8155
_exptl_absorpt_correction_type multi-scan
_exptl_absorpt_process_details '(SORTAV; Blessing, 1997)'
_exptl_crystal_colour Colourless
_exptl_crystal_density_diffrn 1.233
_exptl_crystal_density_method 'not measured'
_exptl_crystal_description Block
_exptl_crystal_F_000 2928
_exptl_crystal_size_max .50
_exptl_crystal_size_mid .15
_exptl_crystal_size_min .10
_refine_diff_density_max 2.659
_refine_diff_density_min -1.474
_refine_ls_extinction_coef none
_refine_ls_extinction_method none
_refine_ls_goodness_of_fit_ref 1.930
_refine_ls_hydrogen_treatment constr
_refine_ls_matrix_type full
_refine_ls_number_parameters 1417
_refine_ls_number_reflns 22291
_refine_ls_number_restraints 878
_refine_ls_restrained_S_all 2.318
_refine_ls_R_factor_all .2697
_refine_ls_R_factor_gt .1560
_refine_ls_shift/su_max 2.834
_refine_ls_shift/su_mean .136
_refine_ls_structure_factor_coef Fsqd
_refine_ls_weighting_details 'calc w=1/[\s^2^(Fo^2^)+(0.1000P)^2^] where P=(Fo^2^+2Fc^2^)/3'
_refine_ls_weighting_scheme calc
_refine_ls_wR_factor_ref .3933
_reflns_number_gt 10322
_reflns_number_total 22291
_reflns_threshold_expression I>2\s(I)
_cod_data_source_file bt6060.cif
_cod_data_source_block I
_cod_depositor_comments
;
The following automatic conversions were performed:
'_symmetry_cell_setting' value 'Triclinic' changed to 'triclinic'
according to '/home/saulius/struct/CIF-dictionaries/cif_core.dic'
dictionary named 'cif_core.dic' version 2.4.1 from 2010-06-29.

Automatic conversion script
Id: cif_fix_enum 1527 2010-12-29 10:47:43Z saulius 

The following automatic conversions were performed:

'_symmetry_cell_setting' value 'Triclinic' changed to 'triclinic'
according to /home/saulius/struct/CIF-dictionaries/cif_core.dic
dictionary named 'cif_core.dic' version 2.4.1 from 2010-06-29.

Automatic conversion script
Id: cif_fix_values 1715 2011-07-08 13:25:40Z adriana 

The following automatic conversions were performed:

'_exptl_absorpt_correction_type' value 'Multi-scans' was replaced
with the value 'multi-scan' as specified in the replacement file
'src/cod-tools/trunk/data/replacement-values/replacement_values.lst'.

Automatic conversion script
Id: cif_fix_values 5376 2017-05-30 11:51:03Z andrius 
;
_cod_original_cell_volume 7316.7(2)
_cod_original_sg_symbol_H-M P-1
_cod_database_code 2200390
_cod_database_fobs_code 2200390

loop_
_symmetry_equiv_pos_as_xyz
'x, y, z'
'-x, -y, -z'

loop_
_atom_site_label
_atom_site_fract_x
_atom_site_fract_y
_atom_site_fract_z
_atom_site_U_iso_or_equiv
_atom_site_adp_type
_atom_site_calc_flag
_atom_site_refinement_flags
_atom_site_occupancy
_atom_site_disorder_assembly
_atom_site_disorder_group
_atom_site_type_symbol
N1 .2200(4) .5218(4) .3025(2) .047(2) Uani d D 1 . . N
C1 .2035(5) .4383(4) .3053(3) .041(3) Uani d D 1 . . C
H1A .1914 .4336 .2714 .049 Uiso calc R 1 . . H
H1B .2558 .4051 .3104 .049 Uiso calc R 1 . . H
C2 .1313(5) .4091(4) .3482(3) .036(3) Uani d D 1 . . C
H2A .0781 .4405 .3427 .043 Uiso calc R 1 . . H
H2B .1422 .4142 .3823 .043 Uiso calc R 1 . . H
C3 .1209(5) .3243(4) .3492(4) .048(3) Uani d D 1 . . C
H3A .1155 .3188 .3139 .058 Uiso calc R 1 . . H
H3B .1724 .2927 .3577 .058 Uiso calc R 1 . . H
C4 .0426(6) .2943(5) .3894(3) .057(3) Uani d D 1 . . C
H4A .0383 .2402 .3886 .085 Uiso calc R 1 . . H
H4B -.0087 .3249 .3808 .085 Uiso calc R 1 . . H
H4C .0482 .2986 .4244 .085 Uiso calc R 1 . . H
C5 .1401(5) .5740(5) .2932(3) .043(3) Uani d D 1 . . C
H5A .0956 .5637 .3254 .052 Uiso calc R 1 . . H
H5B .1537 .6281 .2883 .052 Uiso calc R 1 . . H
C6 .1030(6) .5671(5) .2480(3) .065(3) Uani d D 1 . . C
H6A .0783 .5166 .2558 .078 Uiso calc R 1 . . H
H6B .1491 .5681 .2167 .078 Uiso calc R 1 . . H
C7 .0351(6) .6298(5) .2358(4) .074(4) Uani d D 1 . . C
H7A -.0069 .6334 .2685 .089 Uiso calc R 1 . . H
H7B .0052 .6151 .2112 .089 Uiso calc R 1 . . H
C8 .0675(8) .7080(5) .2122(4) .086(4) Uani d D 1 . . C
H8A .0195 .7456 .2064 .129 Uiso calc R 1 . . H
H8B .1067 .7060 .1788 .129 Uiso calc R 1 . . H
H8C .0972 .7233 .2362 .129 Uiso calc R 1 . . H
C9 .2917(6) .5418(5) .2559(3) .064(3) Uani d D 1 . . C
H9A .2776 .5267 .2253 .076 Uiso calc R 1 . . H
H9B .3438 .5104 .2634 .076 Uiso calc R 1 . . H
C10 .3117(7) .6274(6) .2404(4) .119(5) Uani d D 1 . . C
H10A .2629 .6585 .2275 .143 Uiso calc R 1 . . H
H10B .3182 .6450 .2719 .143 Uiso calc R 1 . . H
C11 .3895(6) .6413(8) .1996(4) .134(6) Uani d D 1 . . C
H11A .3918 .6081 .1740 .161 Uiso calc R 1 . . H
H11B .3849 .6955 .1808 .161 Uiso calc R 1 . . H
C12 .4655(7) .6282(11) .2170(6) .188(8) Uani d D 1 . . C
H12A .5129 .6385 .1871 .283 Uiso calc R 1 . . H
H12B .4718 .5745 .2351 .283 Uiso calc R 1 . . H
H12C .4654 .6624 .2413 .283 Uiso calc R 1 . . H
C13 .2421(5) .5335(5) .3517(3) .040(3) Uani d D 1 . . C
H13A .1919 .5227 .3804 .048 Uiso calc R 1 . . H
H13B .2510 .5887 .3471 .048 Uiso calc R 1 . . H
C14 .3181(6) .4876(5) .3700(3) .053(3) Uani d D 1 . . C
H14A .3702 .5015 .3436 .063 Uiso calc R 1 . . H
H14B .3122 .4321 .3732 .063 Uiso calc R 1 . . H
C15 .3263(5) .5028(5) .4228(3) .056(3) Uani d D 1 . . C
H15A .3298 .5587 .4198 .067 Uiso calc R 1 . . H
H15B .2748 .4873 .4493 .067 Uiso calc R 1 . . H
C16 .4036(6) .4597(6) .4414(4) .073(4) Uani d D 1 . . C
H16A .4063 .4715 .4752 .110 Uiso calc R 1 . . H
H16B .4550 .4754 .4157 .110 Uiso calc R 1 . . H
H16C .3998 .4043 .4454 .110 Uiso calc R 1 . . H
N2 .9857(4) .8744(3) .4275(2) .040(2) Uani d D 1 . . N
C17 .9985(5) .9610(4) .4101(4) .048(3) Uani d D 1 . . C
H17A .9536 .9858 .3907 .057 Uiso calc R 1 . . H
H17B .9909 .9835 .4417 .057 Uiso calc R 1 . . H
C18 1.0836(5) .9802(4) .3760(4) .060(4) Uani d D 1 . . C
H18A 1.0898 .9631 .3424 .072 Uiso calc R 1 . . H
H18B 1.1296 .9528 .3937 .072 Uiso calc R 1 . . H
C19 1.0914(5) 1.0679(5) .3655(4) .064(4) Uani d D 1 . . C
H19A 1.0464 1.0946 .3469 .077 Uiso calc R 1 . . H
H19B 1.0820 1.0848 .3995 .077 Uiso calc R 1 . . H
C20 1.1765(6) 1.0911(5) .3336(4) .077(4) Uani d D 1 . . C
H20A 1.1778 1.1471 .3279 .116 Uiso calc R 1 . . H
H20B 1.1859 1.0751 .2998 .116 Uiso calc R 1 . . H
H20C 1.2213 1.0661 .3524 .116 Uiso calc R 1 . . H
C21 1.0566(5) .8311(5) .4544(3) .042(3) Uani d D 1 . . C
H21A 1.0452 .7760 .4652 .051 Uiso calc R 1 . . H
H21B 1.1110 .8347 .4285 .051 Uiso calc R 1 . . H
C22 1.0676(5) .8595(5) .5021(3) .042(3) Uani d D 1 . . C
H22A 1.0130 .8592 .5277 .051 Uiso calc R 1 . . H
H22B 1.0849 .9129 .4915 .051 Uiso calc R 1 . . H
C23 1.1357(5) .8069(5) .5273(3) .051(3) Uani d D 1 . . C
H23A 1.1189 .7533 .5367 .061 Uiso calc R 1 . . H
H23B 1.1903 .8081 .5016 .061 Uiso calc R 1 . . H
C24 1.1479(6) .8316(5) .5760(4) .066(3) Uani d D 1 . . C
H24A 1.1927 .7976 .5905 .099 Uiso calc R 1 . . H
H24B 1.0946 .8282 .6021 .099 Uiso calc R 1 . . H
H24C 1.1641 .8847 .5669 .099 Uiso calc R 1 . . H
C25 .8996(5) .8668(4) .4629(3) .040(3) Uani d D 1 . . C
H25A .8580 .9023 .4455 .048 Uiso calc R 1 . . H
H25B .9015 .8845 .4953 .048 Uiso calc R 1 . . H
C26 .8658(5) .7863(4) .4789(3) .041(3) Uani d D 1 . . C
H26A .8516 .7720 .4481 .049 Uiso calc R 1 . . H
H26B .9104 .7481 .4910 .049 Uiso calc R 1 . . H
C27 .7871(5) .7848(4) .5223(3) .044(3) Uani d D 1 . . C
H27A .8024 .7967 .5535 .053 Uiso calc R 1 . . H
H27B .7441 .8254 .5107 .053 Uiso calc R 1 . . H
C28 .7496(6) .7100(5) .5369(4) .073(4) Uani d D 1 . . C
H28A .7005 .7115 .5658 .110 Uiso calc R 1 . . H
H28B .7921 .6695 .5479 .110 Uiso calc R 1 . . H
H28C .7314 .6993 .5067 .110 Uiso calc R 1 . . H
C29 .9904(5) .8392(5) .3799(3) .047(3) Uani d D 1 . . C
H29A 1.0486 .8434 .3584 .056 Uiso calc R 1 . . H
H29B .9819 .7837 .3922 .056 Uiso calc R 1 . . H
C30 .9278(6) .8734(5) .3447(3) .062(3) Uani d D 1 . . C
H30A .9443 .9249 .3250 .074 Uiso calc R 1 . . H
H30B .8703 .8797 .3665 .074 Uiso calc R 1 . . H
C31 .9258(6) .8221(5) .3063(4) .070(4) Uani d D 1 . . C
H31A .8954 .8514 .2789 .084 Uiso calc R 1 . . H
H31B .9849 .8092 .2889 .084 Uiso calc R 1 . . H
C32 .8839(7) .7489(5) .3307(4) .081(4) Uani d D 1 . . C
H32A .8868 .7184 .3038 .122 Uiso calc R 1 . . H
H32B .8243 .7609 .3462 .122 Uiso calc R 1 . . H
H32C .9133 .7194 .3580 .122 Uiso calc R 1 . . H
N3 .7577(4) .4926(3) .1900(2) .038(2) Uani d D 1 . . N
C33 .8323(5) .4376(4) .2054(3) .034(3) Uani d D 1 . . C
H33A .8151 .3842 .2130 .041 Uiso calc R 1 . . H
H33B .8803 .4420 .1749 .041 Uiso calc R 1 . . H
C34 .8634(6) .4506(5) .2519(3) .052(3) Uani d D 1 . . C
H34A .8152 .4498 .2822 .063 Uiso calc R 1 . . H
H34B .8862 .5020 .2435 .063 Uiso calc R 1 . . H
C35 .9330(6) .3885(4) .2664(4) .049(3) Uani d D 1 . . C
H35A .9777 .3853 .2348 .059 Uiso calc R 1 . . H
H35B .9595 .4038 .2924 .059 Uiso calc R 1 . . H
C36 .9004(7) .3116(5) .2884(4) .068(4) Uani d D 1 . . C
H36A .9473 .2743 .2968 .101 Uiso calc R 1 . . H
H36B .8751 .2957 .2626 .101 Uiso calc R 1 . . H
H36C .8572 .3140 .3203 .101 Uiso calc R 1 . . H
C37 .7788(5) .5765(4) .1821(3) .041(3) Uani d D 1 . . C
H37A .7309 .6106 .1704 .050 Uiso calc R 1 . . H
H37B .7833 .5869 .2163 .050 Uiso calc R 1 . . H
C38 .8598(5) .5975(4) .1430(3) .044(3) Uani d D 1 . . C
H38A .8564 .5878 .1084 .053 Uiso calc R 1 . . H
H38B .9088 .5651 .1547 .053 Uiso calc R 1 . . H
C39 .8727(5) .6827(4) .1383(4) .050(3) Uani d D 1 . . C
H39A .8250 .7151 .1252 .060 Uiso calc R 1 . . H
H39B .8734 .6928 .1733 .060 Uiso calc R 1 . . H
C40 .9558(6) .7036(5) .1012(4) .062(3) Uani d D 1 . . C
H40A .9627 .7584 .0980 .093 Uiso calc R 1 . . H
H40B .9553 .6933 .0667 .093 Uiso calc R 1 . . H
H40C 1.0032 .6727 .1149 .093 Uiso calc R 1 . . H
C41 .7422(5) .4745(5) .1408(3) .038(3) Uani d D 1 . . C
H41A .7347 .4187 .1474 .045 Uiso calc R 1 . . H
H41B .7942 .4842 .1135 .045 Uiso calc R 1 . . H
C42 .6664(5) .5178(5) .1182(3) .039(3) Uani d D 1 . . C
H42A .6127 .5037 .1428 .047 Uiso calc R 1 . . H
H42B .6699 .5740 .1138 .047 Uiso calc R 1 . . H
C43 .6665(5) .4982(5) .0663(3) .049(3) Uani d D 1 . . C
H43A .7209 .5115 .0421 .059 Uiso calc R 1 . . H
H43B .6630 .4420 .0711 .059 Uiso calc R 1 . . H
C44 .5945(6) .5394(6) .0420(4) .071(4) Uani d D 1 . . C
H44A .5967 .5233 .0088 .106 Uiso calc R 1 . . H
H44B .5993 .5950 .0354 .106 Uiso calc R 1 . . H
H44C .5404 .5267 .0658 .106 Uiso calc R 1 . . H
C45 .6798(5) .4804(5) .2334(3) .050(3) Uani d D 1 . . C
H45A .6923 .4941 .2648 .060 Uiso calc R 1 . . H
H45B .6331 .5171 .2226 .060 Uiso calc R 1 . . H
C46 .6483(6) .4034(5) .2489(4) .084(4) Uani d DU 1 . . C
H46A .6910 .3665 .2643 .100 Uiso calc R 1 . . H
H46B .6394 .3865 .2176 .100 Uiso calc R 1 . . H
C47 .5613(7) .4044(7) .2904(6) .123(5) Uani d DU 1 . . C
H47A .5732 .4108 .3240 .147 Uiso calc R 1 . . H
H47B .5240 .4496 .2780 .147 Uiso calc R 1 . . H
C48 .5177(13) .3375(10) .2993(10) .308(16) Uani d D 1 . . C
H48A .4642 .3425 .3245 .461 Uiso calc R 1 . . H
H48B .5530 .2927 .3133 .461 Uiso calc R 1 . . H
H48C .5056 .3307 .2663 .461 Uiso calc R 1 . . H
N4 .5386(4) .2220(3) .0609(2) .030(2) Uani d D 1 . . N
C49 .6085(5) .1581(4) .0733(3) .033(3) Uani d D 1 . . C
H49A .6608 .1826 .0724 .039 Uiso calc R 1 . . H
H49B .5900 .1292 .1094 .039 Uiso calc R 1 . . H
C50 .6299(5) .1017(4) .0365(3) .044(3) Uani d D 1 . . C
H50A .6542 .1285 .0007 .053 Uiso calc R 1 . . H
H50B .5779 .0784 .0354 .053 Uiso calc R 1 . . H
C51 .6949(6) .0389(5) .0570(4) .054(3) Uani d D 1 . . C
H51A .7463 .0630 .0581 .065 Uiso calc R 1 . . H
H51B .6703 .0135 .0932 .065 Uiso calc R 1 . . H
C52 .7195(7) -.0204(5) .0233(4) .086(4) Uani d D 1 . . C
H52A .7598 -.0599 .0380 .129 Uiso calc R 1 . . H
H52B .7462 .0042 -.0122 .129 Uiso calc R 1 . . H
H52C .6687 -.0442 .0219 .129 Uiso calc R 1 . . H
C53 .5632(5) .2688(5) .0060(3) .042(3) Uani d D 1 . . C
H53A .5663 .2347 -.0192 .051 Uiso calc R 1 . . H
H53B .5171 .3095 .0001 .051 Uiso calc R 1 . . H
C54 .6459(5) .3066(5) -.0068(3) .046(3) Uani d D 1 . . C
H54A .6927 .2679 .0011 .056 Uiso calc R 1 . . H
H54B .6419 .3464 .0145 .056 Uiso calc R 1 . . H
C55 .6633(6) .3433(6) -.0648(3) .062(3) Uani d D 1 . . C
H55A .6625 .3035 -.0853 .075 Uiso calc R 1 . . H
H55B .6169 .3832 -.0716 .075 Uiso calc R 1 . . H
C56 .7462(6) .3793(6) -.0835(4) .077(4) Uani d D 1 . . C
H56A .7535 .4008 -.1211 .115 Uiso calc R 1 . . H
H56B .7927 .3402 -.0772 .115 Uiso calc R 1 . . H
H56C .7467 .4205 -.0645 .115 Uiso calc R 1 . . H
C57 .4557(4) .1888(4) .0646(3) .036(3) Uani d D 1 . . C
H57A .4128 .2322 .0577 .043 Uiso calc R 1 . . H
H57B .4634 .1597 .0360 .043 Uiso calc R 1 . . H
C58 .4190(5) .1363(5) .1154(3) .053(3) Uani d D 1 . . C
H58A .4116 .1638 .1447 .064 Uiso calc R 1 . . H
H58B .4592 .0906 .1219 .064 Uiso calc R 1 . . H
C59 .3338(5) .1103(6) .1134(4) .074(4) Uani d D 1 . . C
H59A .2938 .1561 .1067 .088 Uiso calc R 1 . . H
H59B .3414 .0829 .0840 .088 Uiso calc R 1 . . H
C60 .2973(7) .0598(6) .1618(4) .104(5) Uani d D 1 . . C
H60A .2434 .0434 .1584 .156 Uiso calc R 1 . . H
H60B .2870 .0875 .1908 .156 Uiso calc R 1 . . H
H60C .3368 .0145 .1688 .156 Uiso calc R 1 . . H
C61 .5317(5) .2712(4) .1023(3) .040(3) Uani d D 1 . . C
H61A .5212 .2371 .1373 .048 Uiso calc R 1 . . H
H61B .5872 .2927 .0976 .048 Uiso calc R 1 . . H
C62 .4643(6) .3362(5) .1020(3) .055(3) Uani d D 1 . . C
H62A .4074 .3162 .1094 .066 Uiso calc R 1 . . H
H62B .4726 .3711 .0673 .066 Uiso calc R 1 . . H
C63 .4716(6) .3794(5) .1447(4) .072(4) Uani d D 1 . . C
H63A .4683 .3425 .1785 .086 Uiso calc R 1 . . H
H63B .5278 .4011 .1357 .086 Uiso calc R 1 . . H
C64 .4058(8) .4408(7) .1506(5) .134(7) Uani d D 1 . . C
H64A .4137 .4672 .1775 .201 Uiso calc R 1 . . H
H64B .3501 .4194 .1609 .201 Uiso calc R 1 . . H
H64C .4087 .4775 .1172 .201 Uiso calc R 1 . . H
N5 .0225(4) .1350(3) .0887(3) .040(2) Uani d D 1 . . N
C65 .0126(5) .0487(4) .1089(4) .048(3) Uani d D 1 . . C
H65A .0128 .0244 .0788 .058 Uiso calc R 1 . . H
H65B .0623 .0255 .1243 .058 Uiso calc R 1 . . H
C66 -.0682(6) .0302(5) .1498(4) .078(4) Uani d D 1 . . C
H66A -.1177 .0605 .1375 .094 Uiso calc R 1 . . H
H66B -.0639 .0445 .1829 .094 Uiso calc R 1 . . H
C67 -.0812(7) -.0557(5) .1598(4) .082(4) Uani d D 1 . . C
H67A -.0264 -.0862 .1621 .098 Uiso calc R 1 . . H
H67B -.1214 -.0704 .1935 .098 Uiso calc R 1 . . H
C68 -.1146(8) -.0724(6) .1177(5) .125(6) Uani d D 1 . . C
H68A -.1219 -.1276 .1240 .188 Uiso calc R 1 . . H
H68B -.0749 -.0576 .0844 .188 Uiso calc R 1 . . H
H68C -.1697 -.0433 .1161 .188 Uiso calc R 1 . . H
C69 .1101(5) .1418(4) .0526(3) .041(3) Uani d D 1 . . C
H69A .1523 .1094 .0712 .049 Uiso calc R 1 . . H
H69B .1094 .1203 .0215 .049 Uiso calc R 1 . . H
C70 .1401(5) .2213(4) .0339(3) .041(3) Uani d D 1 . . C
H70A .1545 .2392 .0633 .049 Uiso calc R 1 . . H
H70B .0940 .2571 .0214 .049 Uiso calc R 1 . . H
C71 .2175(5) .2216(5) -.0101(4) .055(3) Uani d D 1 . . C
H71A .2616 .1822 .0015 .066 Uiso calc R 1 . . H
H71B .2017 .2083 -.0407 .066 Uiso calc R 1 . . H
C72 .2531(6) .2995(5) -.0259(4) .071(4) Uani d D 1 . . C
H72A .3025 .2987 -.0547 .106 Uiso calc R 1 . . H
H72B .2706 .3120 .0041 .106 Uiso calc R 1 . . H
H72C .2095 .3385 -.0373 .106 Uiso calc R 1 . . H
C73 .0152(6) .1756(5) .1337(3) .054(3) Uani d D 1 . . C
H73A -.0428 .1708 .1553 .064 Uiso calc R 1 . . H
H73B .0217 .2310 .1192 .064 Uiso calc R 1 . . H
C74 .0799(6) .1460(5) .1696(3) .064(4) Uani d D 1 . . C
H74A .0692 .0925 .1879 .076 Uiso calc R 1 . . H
H74B .1381 .1455 .1479 .076 Uiso calc R 1 . . H
C75 .0740(7) .1957(5) .2097(4) .075(4) Uani d D 1 . . C
H75A .0143 .2012 .2286 .089 Uiso calc R 1 . . H
H75B .1090 .1703 .2356 .089 Uiso calc R 1 . . H
C76 .1029(8) .2711(6) .1855(5) .094(5) Uani d D 1 . . C
H76A .0978 .3019 .2124 .141 Uiso calc R 1 . . H
H76B .0679 .2966 .1601 .141 Uiso calc R 1 . . H
H76C .1624 .2659 .1675 .141 Uiso calc R 1 . . H
C77 -.0481(5) .1714(5) .0601(3) .041(3) Uani d D 1 . . C
H77A -.1029 .1665 .0855 .050 Uiso calc R 1 . . H
H77B -.0402 .2271 .0481 .050 Uiso calc R 1 . . H
C78 -.0554(5) .1391(5) .0135(3) .047(3) Uani d D 1 . . C
H78A -.0669 .0841 .0247 .056 Uiso calc R 1 . . H
H78B -.0013 .1431 -.0127 .056 Uiso calc R 1 . . H
C79 -.1278(6) .1847(5) -.0108(3) .054(3) Uani d D 1 . . C
H79A -.1805 .1832 .0165 .065 Uiso calc R 1 . . H
H79B -.1143 .2391 -.0230 .065 Uiso calc R 1 . . H
C80 -.1435(6) .1545(6) -.0560(4) .065(4) Uani d D 1 . . C
H80A -.1906 .1857 -.0698 .098 Uiso calc R 1 . . H
H80B -.1580 .1009 -.0440 .098 Uiso calc R 1 . . H
H80C -.0921 .1572 -.0836 .098 Uiso calc R 1 . . H
N6 .4709(4) .7650(4) .4390(2) .043(2) Uani d D 1 . . N
C81 .5503(5) .8023(5) .4425(3) .045(3) Uani d D 1 . . C
H81A .5353 .8292 .4724 .054 Uiso calc R 1 . . H
H81B .5949 .7609 .4500 .054 Uiso calc R 1 . . H
C82 .5872(5) .8594(5) .3936(3) .057(3) Uani d D 1 . . C
H82A .5442 .9021 .3852 .068 Uiso calc R 1 . . H
H82B .6055 .8335 .3632 .068 Uiso calc R 1 . . H
C83 .6636(6) .8902(6) .4057(4) .085(4) Uani d D 1 . . C
H83A .6445 .9141 .4370 .102 Uiso calc R 1 . . H
H83B .7059 .8469 .4139 .102 Uiso calc R 1 . . H
C84 .7038(7) .9479(7) .3611(5) .126(6) Uani d D 1 . . C
H84A .7523 .9663 .3700 .189 Uiso calc R 1 . . H
H84B .6623 .9913 .3534 .189 Uiso calc R 1 . . H
H84C .7235 .9241 .3303 .189 Uiso calc R 1 . . H
C85 .4005(5) .8281(4) .4265(3) .042(3) Uani d D 1 . . C
H85A .4200 .8583 .3909 .050 Uiso calc R 1 . . H
H85B .3496 .8029 .4258 .050 Uiso calc R 1 . . H
C86 .3741(6) .8837(5) .4642(3) .050(3) Uani d D 1 . . C
H86A .4239 .9095 .4662 .060 Uiso calc R 1 . . H
H86B .3500 .8556 .4998 .060 Uiso calc R 1 . . H
C87 .3074(6) .9428(5) .4432(4) .058(3) Uani d D 1 . . C
H87A .3320 .9689 .4072 .070 Uiso calc R 1 . . H
H87B .2584 .9159 .4414 .070 Uiso calc R 1 . . H
C88 .2768(7) 1.0024(5) .4769(4) .086(4) Uani d D 1 . . C
H88A .2341 1.0389 .4620 .129 Uiso calc R 1 . . H
H88B .3249 1.0301 .4781 .129 Uiso calc R 1 . . H
H88C .2515 .9770 .5124 .129 Uiso calc R 1 . . H
C89 .4446(6) .7150(5) .4930(3) .064(4) Uani d D 1 . . C
H89A .4938 .6795 .5013 .077 Uiso calc R 1 . . H
H89B .4296 .7486 .5193 .077 Uiso calc R 1 . . H
C90 .3695(7) .6678(7) .4980(4) .103(4) Uani d DU 1 . . C
H90A .3177 .7030 .4957 .123 Uiso calc R 1 . . H
H90B .3804 .6404 .4683 .123 Uiso calc R 1 . . H
C91 .3543(8) .6104(9) .5483(5) .198(9) Uani d D 1 . . C
H91A .3469 .5599 .5409 .238 Uiso calc R 1 . . H
H91B .4048 .6044 .5645 .238 Uiso calc R 1 . . H
C92 .2860(11) .6311(11) .5820(5) .221(11) Uani d D 1 . . C
H92A .2908 .6052 .6177 .332 Uiso calc R 1 . . H
H92B .2349 .6162 .5737 .332 Uiso calc R 1 . . H
H92C .2820 .6870 .5795 .332 Uiso calc R 1 . . H
C93 .4892(6) .7204(5) .3947(3) .059(3) Uani d D 1 . . C
H93A .4359 .6995 .3934 .070 Uiso calc R 1 . . H
H93B .5063 .7568 .3612 .070 Uiso calc R 1 . . H
C94 .5574(7) .6549(6) .3986(4) .089(4) Uani d D 1 . . C
H94A .5426 .6191 .4326 .107 Uiso calc R 1 . . H
H94B .6123 .6754 .3970 .107 Uiso calc R 1 . . H
C95 .5663(9) .6106(6) .3532(4) .111(6) Uani d D 1 . . C
H95A .5987 .5602 .3609 .133 Uiso calc R 1 . . H
H95B .5095 .6016 .3484 .133 Uiso calc R 1 . . H
C96 .6138(11) .6615(8) .3036(5) .183(9) Uani d D 1 . . C
H96A .6192 .6368 .2736 .275 Uiso calc R 1 . . H
H96B .6706 .6685 .3085 .275 Uiso calc R 1 . . H
H96C .5820 .7118 .2973 .275 Uiso calc R 1 . . H
P1 .06399(15) .59852(12) .45673(9) .0325(7) Uani d D 1 . . P
O1 .0795(4) .5160(3) .4511(2) .056(2) Uani d D 1 . . O
O2 .1356(3) .6232(3) .4785(2) .0506(19) Uani d D 1 . . O
H02 .1703 .6470 .4537 .076 Uiso calc RD 1 . . H
O3 .0532(3) .6557(3) .40727(19) .0410(17) Uani d D 1 . . O
O4 -.0176(3) .6052(3) .4990(2) .0374(17) Uani d D 1 . . O
H04 -.0360 .5615 .5111 .056 Uiso calc RD 1 . . H
P2 .24443(15) .75041(13) .36257(9) .0325(7) Uani d D 1 . . P
O5 .2377(4) .7147(4) .4191(2) .067(2) Uani d D 1 . . O
O6 .3274(3) .7278(3) .3285(2) .053(2) Uani d D 1 . . O
O7 .2323(3) .8388(3) .3564(2) .0428(18) Uani d D 1 . . O
H07 .2718 .8588 .3332 .064 Uiso calc RD 1 . . H
O8 .1709(3) .7255(3) .34183(19) .0330(16) Uani d D 1 . . O
H08 .1392 .6984 .3666 .049 Uiso calc RD 1 . . H
P3 .93061(14) .40520(12) .04497(9) .0291(7) Uani d D 1 . . P
O9 .8619(3) .3734(3) .0238(2) .0433(18) Uani d D 1 . . O
H09 .8287 .3485 .0490 .065 Uiso calc RD 1 . . H
O10 .9100(4) .4894(3) .0453(2) .050(2) Uani d D 1 . . O
O11 1.0150(3) .3935(3) .0057(2) .0375(18) Uani d D 1 . . O
H011 1.0314 .4365 -.0108 .056 Uiso calc RD 1 . . H
O12 .9367(3) .3566(3) .09825(19) .0403(17) Uani d D 1 . . O
P4 .75276(15) .24823(13) .14253(9) .0308(7) Uani d D 1 . . P
O13 .7467(3) .2976(3) .0897(2) .0483(19) Uani d D 1 . . O
O14 .8252(3) .2760(3) .16352(19) .0330(16) Uani d D 1 . . O
H014 .8578 .3017 .1384 .049 Uiso calc RD 1 . . H
O15 .7681(3) .1635(3) .1424(2) .0415(18) Uani d D 1 . . O
O16 .6712(3) .2629(3) .1831(2) .0440(19) Uani d D 1 . . O
H016 .6525 .2207 .1995 .066 Uiso calc RD 1 . . H
P5 .59158(17) .07376(16) .22572(11) .0525(9) Uani d D 1 . . P
O17 .6890(3) .0588(3) .2097(2) .054(2) Uani d D 1 . . O
H017 .7088 .0964 .1871 .081 Uiso calc RD 1 . . H
O18 .5698(4) .1577(4) .2186(3) .098(3) Uani d D 1 . . O
O19 .5631(4) .0285(4) .2811(2) .068(2) Uani d D 1 . . O
O20 .5492(5) .0447(5) .1889(2) .138(3) Uani d D 1 . . O
H020 .5070 .0209 .2063 .207 Uiso calc RD 1 . . H
P6 .42634(18) .89779(19) .26767(12) .0750(11) Uani d D 1 . . P
O21 .4540(4) .9405(4) .2131(2) .069(2) Uani d D 1 . . O
O22 .4973(5) .8959(5) .2965(3) .122(3) Uani d DU 1 . . O
H022 .5366 .9214 .2769 .183 Uiso calc RD 1 . . H
O23 .4301(5) .8113(4) .2672(4) .160(5) Uani d D 1 . . O
H023 .3826 .7944 .2819 .240 Uiso calc RD 1 . . H
O24 .3378(4) .9237(3) .2920(2) .076(3) Uani d D 1 . . O
C97 .5136(8) .1379(5) .8849(3) .146(7) Uani d D 1 . . C
H97A .4754 .1221 .8654 .175 Uiso calc R 1 . . H
H97B .5670 .1520 .8598 .175 Uiso calc R 1 . . H
Cl1 .5364(3) .0613(3) .93200(15) .1443(17) Uani d DU 1 . . Cl
Cl2 .4660(3) .2184(3) .90948(16) .1478(17) Uani d DU 1 . . Cl
C98 .8684(5) .5455(5) .4221(3) .056(3) Uani d D 1 . . C
H98A .8691 .5007 .4513 .067 Uiso calc R 1 . . H
H98B .9109 .5800 .4236 .067 Uiso calc R 1 . . H
Cl3 .76786(19) .59430(17) .42954(13) .0851(11) Uani d DU 1 . . Cl
Cl4 .8960(2) .51379(18) .36262(11) .0825(11) Uani d DU 1 . . Cl
C99 .3317(8) .1445(7) .7840(4) .144(6) Uani d D 1 . . C
H99A .3876 .1538 .7605 .172 Uiso calc R 1 . . H
H99B .3262 .0883 .7930 .172 Uiso calc R 1 . . H
Cl5 .2520(3) .1891(2) .75182(17) .1362(16) Uani d DU 1 . . Cl
Cl6 .3268(3) .1794(2) .84170(17) .1353(15) Uani d DU 1 . . Cl
C100 .4927(8) .1275(5) .3888(4) .090(4) Uani d D 1 . . C
H10C .4356 .1221 .3828 .108 Uiso calc R 1 . . H
H10D .5346 .1236 .3561 .108 Uiso calc R 1 . . H
Cl7 .5158(3) .0571(2) .43734(15) .1303(16) Uani d DU 1 . . Cl
Cl8 .4948(4) .2166(3) .40473(18) .182(2) Uani d DU 1 . . Cl
C101 .2125(6) .8662(5) .2282(3) .060(3) Uani d D 1 . . C
H10E .2575 .8915 .2367 .072 Uiso calc R 1 . . H
H10F .2032 .8174 .2540 .072 Uiso calc R 1 . . H
Cl9 .2456(3) .8463(2) .16603(14) .1248(15) Uani d DU 1 . . Cl
Cl10 .1168(2) .9271(2) .23329(15) .1117(14) Uani d DU 1 . . Cl
C102 .1250(5) .4538(6) .0830(3) .059(3) Uani d D 1 . . C
H10P .0871 .4154 .0810 .071 Uiso calc R 1 . . H
H10Q .1246 .4963 .0523 .071 Uiso calc R 1 . . H
Cl11 .2285(2) .41080(19) .08117(14) .0958(12) Uani d DU 1 . . Cl
Cl12 .08617(17) .49015(15) .14085(10) .0626(9) Uani d DU 1 . . Cl
C103 .2175(6) .8624(6) .7237(3) .077(4) Uani d D 1 . . C
H10G .2041 .8212 .7550 .093 Uiso calc R 1 . . H
H10H .2475 .9012 .7329 .093 Uiso calc R 1 . . H
Cl13 .1239(2) .90537(18) .70507(12) .0871(11) Uani d DU 1 . . Cl
Cl14 .2840(2) .8231(2) .67235(15) .1053(13) Uani d DU 1 . . Cl
C104 .3699(7) .1944(8) .2630(4) .138(7) Uani d D 1 . . C
H10I .4290 .1987 .2430 .165 Uiso calc R 1 . . H
H10J .3585 .1393 .2722 .165 Uiso calc R 1 . . H
Cl15 .2993(3) .2458(3) .22479(18) .1446(18) Uani d DU 1 . . Cl
Cl16 .3571(4) .2316(5) .3206(3) .288(3) Uani d DU 1 . . Cl

loop_
_atom_site_aniso_label
_atom_site_aniso_U_11
_atom_site_aniso_U_22
_atom_site_aniso_U_33
_atom_site_aniso_U_12
_atom_site_aniso_U_13
_atom_site_aniso_U_23
N1 .058(5) .064(5) .020(4) -.038(4) .019(4) -.017(4)
C1 .051(6) .039(5) .026(5) -.018(5) .017(5) -.010(4)
C2 .030(5) .044(5) .034(5) -.019(5) -.002(5) -.006(4)
C3 .051(7) .026(5) .067(7) -.012(5) -.002(6) -.011(5)
C4 .065(7) .052(6) .057(7) -.030(6) -.015(6) -.002(5)
C5 .057(7) .035(5) .038(6) -.009(5) .002(5) -.017(5)
C6 .095(8) .066(7) .040(6) -.052(7) -.007(6) -.003(6)
C7 .085(9) .086(8) .056(7) -.038(7) -.022(7) .003(6)
C8 .148(12) .070(8) .043(7) -.036(8) -.026(7) .003(6)
C9 .059(7) .083(8) .043(6) -.046(6) .021(6) -.008(6)
C10 .168(11) .147(10) .050(7) -.126(9) .034(8) -.035(7)
C11 .138(12) .190(13) .073(9) -.114(11) .051(9) -.043(9)
C12 .045(10) .33(2) .230(18) .018(13) -.018(11) -.174(17)
C13 .043(6) .042(6) .032(5) -.013(5) .001(5) -.004(5)
C14 .068(7) .054(6) .035(6) -.028(6) .008(6) -.013(5)
C15 .044(6) .056(7) .064(7) -.010(6) -.017(6) .005(6)
C16 .059(8) .084(8) .071(8) .020(7) -.021(7) -.011(7)
N2 .041(5) .031(4) .040(5) .006(4) -.002(4) -.002(4)
C17 .032(6) .019(5) .082(7) .002(5) -.006(6) .003(5)
C18 .052(7) .032(6) .076(8) .003(5) .003(6) .013(5)
C19 .040(7) .044(6) .092(8) -.001(6) .009(6) .000(6)
C20 .067(8) .048(7) .093(9) -.013(6) .008(7) .016(6)
C21 .029(6) .047(6) .045(6) .017(5) -.016(5) .003(5)
C22 .049(6) .034(5) .038(6) -.001(5) -.003(5) .001(5)
C23 .035(6) .053(6) .063(7) -.006(5) -.019(5) .001(6)
C24 .075(8) .060(7) .074(8) -.024(6) -.029(7) -.009(6)
C25 .028(5) .037(5) .047(6) .005(5) -.007(5) .000(5)
C26 .031(6) .043(6) .042(6) .001(5) -.007(5) .004(5)
C27 .046(6) .035(5) .038(6) -.014(5) .008(5) .009(5)
C28 .067(8) .067(8) .077(8) -.018(7) -.007(7) .003(7)
C29 .032(6) .051(6) .047(6) -.005(5) -.008(5) .014(5)
C30 .051(7) .061(7) .065(7) .006(6) -.032(6) .023(6)
C31 .058(7) .072(8) .078(8) -.009(6) -.041(6) .016(7)
C32 .090(9) .058(8) .101(9) -.007(7) -.043(8) -.001(7)
N3 .037(5) .040(5) .032(4) .002(4) .000(4) -.007(4)
C33 .036(6) .040(5) .026(5) -.004(5) .004(5) -.014(4)
C34 .068(7) .048(6) .042(6) -.011(6) -.011(6) -.008(5)
C35 .055(7) .047(6) .046(6) .001(6) -.013(5) -.012(5)
C36 .071(8) .063(7) .064(7) -.008(7) -.012(7) -.003(6)
C37 .045(6) .025(5) .047(6) -.006(5) -.003(5) .001(5)
C38 .058(7) .036(5) .035(6) -.010(5) -.001(5) -.005(5)
C39 .048(7) .031(5) .065(7) -.009(5) .003(6) -.006(5)
C40 .074(8) .051(6) .061(7) -.039(6) -.008(6) .000(5)
C41 .035(6) .046(6) .034(5) .002(5) -.010(5) -.013(5)
C42 .027(5) .047(6) .040(6) .000(5) -.009(5) -.004(5)
C43 .037(6) .047(6) .063(7) .004(5) -.025(5) .002(5)
C44 .046(7) .066(7) .087(8) -.014(6) -.031(6) .036(6)
C45 .031(6) .046(6) .056(7) -.012(5) .021(5) .003(5)
C46 .088(7) .077(6) .074(7) -.033(6) .022(6) -.015(6)
C47 .085(8) .100(8) .163(9) -.026(7) -.017(7) .020(7)
C48 .34(3) .18(2) .43(4) -.06(2) -.15(3) .00(2)
N4 .019(4) .038(4) .029(4) -.004(4) -.012(3) .008(3)
C49 .025(5) .040(5) .031(5) -.005(5) -.009(4) .004(4)
C50 .039(6) .047(6) .044(6) -.001(5) .002(5) -.015(5)
C51 .054(7) .038(6) .064(7) .010(6) -.007(6) -.007(5)
C52 .083(9) .067(8) .097(9) .022(7) .004(8) -.029(7)
C53 .034(6) .050(6) .034(5) .002(5) -.007(5) .009(5)
C54 .037(6) .064(7) .028(5) -.011(5) -.001(5) .009(5)
C55 .059(7) .058(7) .064(7) -.010(6) -.025(6) .014(6)
C56 .075(8) .079(8) .070(8) -.042(7) -.012(7) .016(7)
C57 .025(5) .036(5) .051(6) -.001(4) -.021(5) -.006(5)
C58 .038(6) .062(7) .053(6) -.011(6) -.016(5) .016(5)
C59 .025(6) .067(7) .113(9) -.013(6) -.022(6) .031(7)
C60 .062(8) .073(8) .145(11) -.019(7) -.023(8) .057(8)
C61 .022(5) .051(6) .043(6) .003(5) -.012(5) -.001(5)
C62 .061(7) .050(6) .047(6) .018(6) -.006(6) -.013(5)
C63 .046(7) .049(7) .126(10) .012(6) -.020(7) -.036(7)
C64 .154(15) .107(11) .120(12) -.036(11) .024(12) -.015(10)
N5 .028(4) .028(4) .056(5) .001(4) -.003(4) .002(4)
C65 .029(6) .030(5) .074(7) .000(5) .002(6) .000(5)
C66 .074(8) .045(7) .091(9) -.029(6) .021(7) .013(6)
C67 .050(7) .061(8) .127(11) -.013(6) -.016(8) .000(8)
C68 .111(12) .052(8) .212(17) -.017(8) -.040(12) -.013(10)
C69 .038(6) .031(5) .047(6) .006(5) -.007(5) -.001(5)
C70 .034(6) .032(5) .053(6) -.003(5) .001(5) -.008(5)
C71 .044(7) .047(6) .060(7) .005(6) -.002(6) .005(5)
C72 .060(7) .040(6) .093(8) -.019(6) .002(7) .016(6)
C73 .049(7) .052(6) .054(7) .014(6) -.004(6) -.011(6)
C74 .066(8) .057(7) .064(7) .017(6) -.028(6) .001(6)
C75 .082(9) .076(8) .060(7) .001(7) -.016(7) -.001(7)
C76 .125(11) .072(8) .101(10) .012(8) -.058(9) -.025(7)
C77 .029(6) .039(6) .052(6) .000(5) -.007(5) -.003(5)
C78 .030(6) .046(6) .065(7) -.003(5) -.009(5) -.013(5)
C79 .053(7) .064(7) .046(6) -.014(6) -.008(6) -.011(5)
C80 .058(7) .069(7) .073(8) -.015(6) -.002(6) -.027(6)
N6 .031(5) .054(5) .040(5) -.007(4) -.009(4) .006(4)
C81 .032(6) .059(6) .046(6) -.007(5) -.012(5) -.007(5)
C82 .035(6) .060(7) .063(7) -.013(6) -.001(6) .010(6)
C83 .031(6) .066(7) .129(10) -.014(6) -.019(7) .053(7)
C84 .061(8) .084(10) .238(17) .007(8) -.085(10) .008(11)
C85 .033(6) .042(6) .052(6) .006(5) -.019(5) -.004(5)
C86 .045(6) .049(6) .058(6) .010(5) -.023(5) -.009(5)
C87 .038(6) .064(7) .076(8) -.007(6) -.011(6) -.022(6)
C88 .091(10) .061(7) .100(9) .006(7) .016(8) -.046(7)
C89 .050(7) .084(8) .044(6) -.015(6) -.017(6) .034(6)
C90 .081(7) .117(8) .096(7) -.031(6) -.032(6) .038(6)
C91 .087(11) .255(19) .174(14) -.046(12) -.041(11) .161(14)
C92 .23(2) .29(2) .070(11) .176(18) .003(13) -.020(13)
C93 .085(8) .055(6) .057(6) -.001(6) -.034(6) -.037(5)
C94 .110(10) .082(8) .074(8) .059(8) -.040(8) -.024(7)
C95 .152(14) .065(9) .108(11) .011(9) -.030(11) -.005(8)
C96 .26(2) .090(11) .144(14) .051(13) .049(15) -.040(11)
P1 .0351(15) .0244(13) .0355(14) -.0097(12) -.0041(13) .0005(11)
O1 .066(5) .029(4) .054(4) -.011(3) .033(4) -.006(3)
O2 .048(4) .058(4) .042(4) -.023(3) -.022(3) .020(3)
O3 .050(4) .038(3) .036(3) -.021(3) -.022(3) .014(3)
O4 .040(4) .015(3) .050(4) -.007(3) .003(3) -.002(3)
P2 .0265(14) .0259(13) .0440(15) -.0068(11) -.0068(12) -.0025(12)
O5 .073(5) .082(5) .054(4) -.051(4) -.040(4) .021(4)
O6 .027(4) .031(3) .100(5) -.002(3) .002(4) -.023(4)
O7 .028(4) .031(3) .062(4) -.009(3) .016(3) -.015(3)
O8 .030(3) .037(3) .033(3) -.014(3) -.011(3) .003(3)
P3 .0270(14) .0228(13) .0348(14) -.0084(11) -.0026(12) .0000(11)
O9 .046(4) .053(4) .030(3) -.017(3) -.014(3) .009(3)
O10 .046(4) .031(4) .057(4) -.003(3) .016(4) .002(3)
O11 .040(4) .015(3) .048(4) -.001(3) .007(3) -.001(3)
O12 .035(4) .049(4) .039(4) -.020(3) -.016(3) .005(3)
P4 .0263(14) .0293(13) .0337(14) -.0096(12) -.0042(12) .0023(11)
O13 .039(4) .058(4) .046(4) -.025(3) -.016(3) .011(3)
O14 .025(3) .044(4) .027(3) -.015(3) -.001(3) .003(3)
O15 .033(4) .033(3) .054(4) -.002(3) .004(3) -.011(3)
O16 .031(4) .027(3) .068(4) -.009(3) .007(3) -.011(3)
P5 .0366(16) .0589(18) .0601(18) -.0238(15) -.0208(15) .0146(15)
O17 .047(4) .041(4) .072(5) -.020(3) -.011(4) -.001(3)
O18 .024(4) .082(6) .160(8) .006(4) .021(5) -.007(6)
O19 .062(5) .094(5) .046(4) -.030(4) -.024(4) .018(4)
O20 .120(6) .209(8) .088(5) -.133(6) -.080(5) .092(5)
P6 .0465(17) .106(2) .070(2) -.0578(17) -.0348(16) .0417(18)
O21 .057(4) .105(5) .046(4) -.053(4) -.027(4) .027(4)
O22 .118(6) .158(7) .088(5) -.065(5) -.039(5) .030(5)
O23 .032(5) .128(8) .233(11) -.014(5) .045(6) .080(8)
O24 .132(7) .039(4) .051(4) -.033(4) .011(5) -.014(3)
C97 .107(12) .269(19) .067(9) .076(13) -.044(8) -.064(11)
Cl1 .195(4) .171(4) .082(2) -.050(3) -.051(3) -.017(3)
Cl2 .128(3) .226(4) .119(3) .023(3) -.038(3) -.102(3)
C98 .058(7) .075(7) .033(6) -.008(6) -.016(5) .000(5)
Cl3 .059(2) .078(2) .110(2) .0012(18) .0025(19) -.0235(19)
Cl4 .094(2) .095(2) .0618(18) .006(2) -.0076(18) -.0380(17)
C99 .149(12) .152(12) .182(12) .086(10) -.140(10) -.092(10)
Cl5 .130(3) .140(3) .149(3) .014(3) -.075(3) -.016(3)
Cl6 .129(3) .149(3) .159(3) .051(3) -.076(3) -.083(3)
C100 .112(10) .063(8) .109(10) -.003(8) -.039(9) -.032(7)
Cl7 .176(4) .127(3) .098(3) -.035(3) -.039(3) -.018(2)
Cl8 .275(5) .160(4) .140(3) .038(4) -.104(4) -.057(3)
C101 .070(8) .060(7) .051(6) -.007(6) -.030(6) .007(5)
Cl9 .183(4) .122(3) .081(2) -.058(3) -.023(3) -.023(2)
Cl10 .072(2) .101(2) .135(3) -.016(2) -.026(2) .044(2)
C102 .056(7) .082(8) .046(6) -.004(6) -.025(6) -.014(6)
Cl11 .074(2) .096(2) .109(3) .002(2) .002(2) -.027(2)
Cl12 .0565(18) .0666(17) .0636(18) -.0097(15) .0024(15) -.0223(15)
C103 .109(9) .083(8) .045(6) -.018(8) -.045(7) .016(6)
Cl13 .090(2) .074(2) .089(2) .0000(19) -.0295(19) .0091(18)
Cl14 .091(3) .112(3) .122(3) -.010(2) -.034(2) -.029(2)
C104 .078(11) .276(19) .064(8) .007(12) -.016(8) -.055(11)
Cl15 .106(3) .171(4) .154(4) -.001(3) -.013(3) -.044(3)
Cl16 .195(5) .484(7) .265(5) .099(6) -.107(4) -.252(5)

loop_
_atom_type_symbol
_atom_type_description
_atom_type_scat_dispersion_real
_atom_type_scat_dispersion_imag
_atom_type_scat_source
C C .0033 .0016 'International Tables Vol C Tables 4.2.6.8 and 6.1.1.4'
H H .0000 .0000 'International Tables Vol C Tables 4.2.6.8 and 6.1.1.4'
N N .0061 .0033 'International Tables Vol C Tables 4.2.6.8 and 6.1.1.4'
O O .0106 .0060 'International Tables Vol C Tables 4.2.6.8 and 6.1.1.4'
P P .1023 .0942 'International Tables Vol C Tables 4.2.6.8 and 6.1.1.4'
Cl Cl .1484 .1585 'International Tables Vol C Tables 4.2.6.8 and 6.1.1.4'

loop_
_geom_angle_atom_site_label_1
_geom_angle_atom_site_label_2
_geom_angle_atom_site_label_3
_geom_angle
_geom_angle_publ_flag
C13 N1 C9 111.2(6) no
C13 N1 C1 112.4(6) no
C9 N1 C1 106.4(6) no
C13 N1 C5 108.4(6) no
C9 N1 C5 109.1(6) no
C1 N1 C5 109.3(6) no
C2 C1 N1 114.0(6) no
C1 C2 C3 110.5(6) no
C4 C3 C2 112.2(7) no
C6 C5 N1 117.3(7) no
C5 C6 C7 113.6(8) no
C6 C7 C8 114.6(8) no
N1 C9 C10 115.9(7) no
C11 C10 C9 113.2(9) no
C12 C11 C10 115.9(11) no
N1 C13 C14 118.8(7) no
C13 C14 C15 111.1(7) no
C16 C15 C14 112.5(8) no
C25 N2 C29 110.7(6) no
C25 N2 C17 107.2(6) no
C29 N2 C17 109.9(6) no
C25 N2 C21 112.0(6) no
C29 N2 C21 105.8(6) no
C17 N2 C21 111.5(6) no
C18 C17 N2 115.0(6) no
C17 C18 C19 109.8(7) no
C20 C19 C18 112.8(7) no
C22 C21 N2 115.5(6) no
C21 C22 C23 109.4(7) no
C24 C23 C22 111.6(7) no
N2 C25 C26 117.2(6) no
C27 C26 C25 110.7(6) no
C28 C27 C26 112.7(7) no
C30 C29 N2 116.9(7) no
C29 C30 C31 111.1(7) no
C32 C31 C30 114.3(8) no
C41 N3 C45 110.6(6) no
C41 N3 C33 106.9(6) no
C45 N3 C33 109.8(6) no
C41 N3 C37 111.6(6) no
C45 N3 C37 107.6(6) no
C33 N3 C37 110.3(6) no
C34 C33 N3 115.5(6) no
C33 C34 C35 111.0(7) no
C36 C35 C34 112.9(8) no
C38 C37 N3 115.0(6) no
C37 C38 C39 109.8(6) no
C40 C39 C38 110.3(7) no
N3 C41 C42 118.2(6) no
C43 C42 C41 110.4(7) no
C44 C43 C42 112.9(8) no
C46 C45 N3 117.7(7) no
C45 C46 C47 110.1(8) no
C48 C47 C46 113.8(13) no
C57 N4 C53 107.5(6) no
C57 N4 C61 111.6(6) no
C53 N4 C61 111.4(6) no
C57 N4 C49 111.3(5) no
C53 N4 C49 111.2(5) no
C61 N4 C49 103.9(5) no
C50 C49 N4 114.8(6) no
C49 C50 C51 107.9(7) no
C52 C51 C50 111.8(8) no
C54 C53 N4 116.7(6) no
C53 C54 C55 108.4(7) no
C56 C55 C54 114.0(8) no
C58 C57 N4 117.9(6) no
C57 C58 C59 111.3(7) no
C60 C59 C58 112.3(8) no
C62 C61 N4 116.1(7) no
C61 C62 C63 107.2(7) no
C64 C63 C62 112.4(10) no
C77 N5 C73 106.6(6) no
C77 N5 C69 111.8(6) no
C73 N5 C69 111.3(6) no
C77 N5 C65 110.3(6) no
C73 N5 C65 110.5(6) no
C69 N5 C65 106.4(5) no
C66 C65 N5 114.3(6) no
C65 C66 C67 110.4(8) no
C68 C67 C66 109.9(9) no
C70 C69 N5 116.4(6) no
C69 C70 C71 110.3(7) no
C72 C71 C70 110.9(7) no
N5 C73 C74 115.7(7) no
C75 C74 C73 111.7(8) no
C76 C75 C74 111.5(8) no
C78 C77 N5 116.8(7) no
C77 C78 C79 108.8(7) no
C80 C79 C78 113.2(8) no
C93 N6 C89 113.7(7) no
C93 N6 C85 106.0(6) no
C89 N6 C85 111.3(6) no
C93 N6 C81 111.8(6) no
C89 N6 C81 104.4(6) no
C85 N6 C81 109.7(6) no
C82 C81 N6 115.2(7) no
C81 C82 C83 106.6(7) no
C84 C83 C82 111.4(9) no
C86 C85 N6 115.9(7) no
C85 C86 C87 107.0(7) no
C88 C87 C86 112.3(8) no
C90 C89 N6 113.9(7) no
C91 C90 C89 112.5(10) no
C92 C91 C90 112.4(12) no
C94 C93 N6 115.4(7) no
C93 C94 C95 110.6(9) no
C96 C95 C94 106.5(10) no
O1 P1 O3 115.3(4) no
O1 P1 O2 111.3(4) no
O3 P1 O2 108.5(3) no
O1 P1 O4 107.5(3) no
O3 P1 O4 108.5(3) no
O2 P1 O4 105.3(3) no
O5 P2 O6 113.4(4) no
O5 P2 O7 109.3(4) no
O6 P2 O7 109.8(3) no
O5 P2 O8 109.5(3) no
O6 P2 O8 107.7(3) no
O7 P2 O8 106.8(3) no
O10 P3 O12 113.8(4) no
O10 P3 O11 109.7(3) no
O12 P3 O11 109.5(3) no
O10 P3 O9 110.2(4) no
O12 P3 O9 108.3(3) no
O11 P3 O9 105.0(3) no
O15 P4 O13 114.1(4) no
O15 P4 O16 109.5(3) no
O13 P4 O16 110.0(3) no
O15 P4 O14 110.0(3) no
O13 P4 O14 109.0(3) no
O16 P4 O14 103.9(3) no
O18 P5 O19 115.3(5) no
O18 P5 O20 106.6(5) no
O19 P5 O20 108.7(4) no
O18 P5 O17 108.9(4) no
O19 P5 O17 108.2(4) no
O20 P5 O17 109.1(4) no
O21 P6 O24 112.5(4) no
O21 P6 O22 107.8(4) no
O24 P6 O22 119.0(5) no
O21 P6 O23 108.9(5) no
O24 P6 O23 108.8(4) no
O22 P6 O23 98.6(5) no
Cl1 C97 Cl2 113.8(5) no
Cl3 C98 Cl4 111.4(5) no
Cl5 C99 Cl6 111.2(7) no
Cl7 C100 Cl8 109.9(6) no
Cl9 C101 Cl10 111.4(5) no
Cl11 C102 Cl12 111.3(5) no
Cl13 C103 Cl14 110.4(5) no
Cl15 C104 Cl16 109.3(7) no

loop_
_geom_bond_atom_site_label_1
_geom_bond_atom_site_label_2
_geom_bond_site_symmetry_2
_geom_bond_distance
_geom_bond_publ_flag
N1 C13 . 1.498(9) no
N1 C9 . 1.513(8) no
N1 C1 . 1.528(9) no
N1 C5 . 1.535(9) no
C1 C2 . 1.498(9) no
C2 C3 . 1.537(9) no
C3 C4 . 1.534(10) no
C5 C6 . 1.494(10) no
C6 C7 . 1.508(11) no
C7 C8 . 1.504(10) no
C9 C10 . 1.548(11) no
C10 C11 . 1.479(11) no
C11 C12 . 1.385(13) no
C13 C14 . 1.506(10) no
C14 C15 . 1.531(10) no
C15 C16 . 1.509(11) no
N2 C25 . 1.503(8) no
N2 C29 . 1.518(9) no
N2 C17 . 1.540(8) no
N2 C21 . 1.531(9) no
C17 C18 . 1.505(10) no
C18 C19 . 1.544(10) no
C19 C20 . 1.502(10) no
C21 C22 . 1.519(10) no
C22 C23 . 1.533(10) no
C23 C24 . 1.519(11) no
C25 C26 . 1.537(9) no
C26 C27 . 1.519(9) no
C27 C28 . 1.471(10) no
C29 C30 . 1.518(10) no
C30 C31 . 1.523(11) no
C31 C32 . 1.496(11) no
N3 C41 . 1.496(9) no
N3 C45 . 1.514(8) no
N3 C33 . 1.532(9) no
N3 C37 . 1.536(8) no
C33 C34 . 1.510(10) no
C34 C35 . 1.535(10) no
C35 C36 . 1.481(10) no
C37 C38 . 1.513(9) no
C38 C39 . 1.534(9) no
C39 C40 . 1.516(10) no
C41 C42 . 1.537(9) no
C42 C43 . 1.500(10) no
C43 C44 . 1.497(10) no
C45 C46 . 1.464(10) no
C46 C47 . 1.589(12) no
C47 C48 . 1.409(14) no
N4 C57 . 1.506(8) no
N4 C53 . 1.516(8) no
N4 C61 . 1.532(9) no
N4 C49 . 1.543(8) no
C49 C50 . 1.514(10) no
C50 C51 . 1.539(10) no
C51 C52 . 1.498(11) no
C53 C54 . 1.507(10) no
C54 C55 . 1.521(10) no
C55 C56 . 1.494(10) no
C57 C58 . 1.516(9) no
C58 C59 . 1.520(10) no
C59 C60 . 1.456(11) no
C61 C62 . 1.492(10) no
C62 C63 . 1.539(11) no
C63 C64 . 1.443(12) no
N5 C77 . 1.518(9) no
N5 C73 . 1.507(9) no
N5 C69 . 1.529(8) no
N5 C65 . 1.533(8) no
C65 C66 . 1.525(10) no
C66 C67 . 1.530(11) no
C67 C68 . 1.448(13) no
C69 C70 . 1.499(9) no
C70 C71 . 1.516(10) no
C71 C72 . 1.508(10) no
C73 C74 . 1.545(10) no
C74 C75 . 1.514(11) no
C75 C76 . 1.444(11) no
C77 C78 . 1.512(10) no
C78 C79 . 1.527(10) no
C79 C80 . 1.504(11) no
N6 C93 . 1.521(9) no
N6 C89 . 1.523(8) no
N6 C85 . 1.541(9) no
N6 C81 . 1.545(9) no
C81 C82 . 1.526(9) no
C82 C83 . 1.533(11) no
C83 C84 . 1.480(11) no
C85 C86 . 1.523(10) no
C86 C87 . 1.527(10) no
C87 C88 . 1.508(11) no
C89 C90 . 1.525(11) no
C90 C91 . 1.495(12) no
C91 C92 . 1.332(14) no
C93 C94 . 1.511(11) no
C94 C95 . 1.557(12) no
C95 C96 . 1.538(13) no
P1 O1 . 1.498(5) no
P1 O3 . 1.514(5) no
P1 O2 . 1.551(6) no
P1 O4 . 1.546(5) no
P2 O5 . 1.493(6) no
P2 O6 . 1.511(6) no
P2 O7 . 1.543(5) no
P2 O8 . 1.563(5) no
P3 O10 . 1.501(5) no
P3 O12 . 1.514(5) no
P3 O11 . 1.549(5) no
P3 O9 . 1.563(6) no
P4 O15 . 1.503(5) no
P4 O13 . 1.510(5) no
P4 O16 . 1.547(5) no
P4 O14 . 1.575(5) no
P5 O18 . 1.478(7) no
P5 O19 . 1.524(6) no
P5 O20 . 1.519(7) no
P5 O17 . 1.546(6) no
P6 O21 . 1.490(6) no
P6 O24 . 1.499(7) no
P6 O22 . 1.510(7) no
P6 O23 . 1.540(8) no
C97 Cl1 . 1.711(7) no
C97 Cl2 . 1.734(8) no
C98 Cl3 . 1.742(9) no
C98 Cl4 . 1.747(8) no
C99 Cl5 . 1.726(10) no
C99 Cl6 . 1.765(11) no
C100 Cl7 . 1.672(10) no
C100 Cl8 . 1.739(9) no
C101 Cl9 . 1.729(9) no
C101 Cl10 . 1.779(9) no
C102 Cl11 . 1.752(9) no
C102 Cl12 . 1.762(9) no
C103 Cl13 . 1.738(9) no
C103 Cl14 . 1.764(9) no
C104 Cl15 . 1.745(11) no
C104 Cl16 . 1.767(11) no

loop_
_geom_hbond_atom_site_label_D
_geom_hbond_atom_site_label_H
_geom_hbond_atom_site_label_A
_geom_hbond_site_symmetry_A
_geom_hbond_distance_DH
_geom_hbond_distance_HA
_geom_hbond_distance_DA
_geom_hbond_angle_DHA
_geom_hbond_publ_flag
O2 H02 O5 . .84 1.70 2.505(7) 160.0 yes
O4 H04 O1 2_566 .84 1.66 2.478(7) 165.4 yes
O7 H07 O24 . .84 1.71 2.521(7) 162.9 yes
O8 H08 O3 . .84 1.71 2.527(6) 163.6 yes
O9 H09 O13 . .84 1.73 2.553(6) 166.5 yes
O11 H011 O10 2_765 .84 1.70 2.518(7) 165.0 yes
O14 H014 O12 . .84 1.73 2.551(6) 166.6 yes
O16 H016 O18 . .84 1.77 2.529(8) 149.9 yes
O17 H017 O15 . .84 1.71 2.541(6) 168.7 yes
O20 H020 O21 1_545 .84 1.71 2.443(9) 143.9 yes
O22 H022 O19 1_565 .84 2.04 2.625(11) 126.3 yes
O23 H023 O6 . .84 1.70 2.448(8) 147.6 yes

loop_
_cod_related_entry_id
_cod_related_entry_database
_cod_related_entry_code
1 ChemSpider 30654617
